data_4343354
loop_
_publ_author_name
'Kobialka, Stefanie'
'M\"uller-Tautges, Christina'
'Schmidt, Melanie T. S.'
'Schnakenburg, Gregor'
'Holl\'oczki, Oldamur'
'Kirchner, Barbara'
'Engeser, Marianne'

_publ_section_title
;
 Stretch Out or Fold Back? Conformations of Dinuclear Gold(I)
 N-Heterocyclic Carbene Macrocycles.
;
_journal_issue 13
_journal_name_full 'Inorganic chemistry'
_journal_page_first 6100
_journal_page_last 6111
_journal_paper_doi 10.1021/ic502751s
_journal_volume 54
_journal_year 2015
_chemical_formula_moiety 'C22 H32 Au2 N8, 2(F6 P)'
_chemical_formula_sum 'C22 H32 Au2 F12 N8 P2'
_chemical_formula_weight 1092.43
_chemical_name_systematic
; 
 ? 
;
_space_group_IT_number 12
_symmetry_cell_setting monoclinic
_symmetry_space_group_name_Hall '-C 2y'
_symmetry_space_group_name_H-M 'C 1 2/m 1'
_atom_sites_solution_hydrogens geom
_atom_sites_solution_primary direct
_atom_sites_solution_secondary difmap
_audit_creation_method SHELXL-97
_cell_angle_alpha 90.00
_cell_angle_beta 105.846(5)
_cell_angle_gamma 90.00
_cell_formula_units_Z 4
_cell_length_a 18.360(3)
_cell_length_b 13.0075(19)
_cell_length_c 14.499(2)
_cell_measurement_reflns_used 7761
_cell_measurement_temperature 100(2)
_cell_measurement_theta_max 29.46
_cell_measurement_theta_min 2.37
_cell_volume 3331.0(9)
_computing_cell_refinement 'Bruker SAINT'
_computing_data_collection 'Bruker APEX2'
_computing_data_reduction 'Bruker SAINT'
_computing_molecular_graphics 'Bruker SHELXTL'
_computing_publication_material 'Bruker SHELXTL'
_computing_structure_refinement 'SHELXL-97 (Sheldrick, 2008)'
_computing_structure_solution 'SHELXS-97 (Sheldrick, 2008)'
_diffrn_ambient_temperature 100(2)
_diffrn_measured_fraction_theta_full 0.996
_diffrn_measured_fraction_theta_max 0.996
_diffrn_measurement_device_type 'Bruker X8-KappaApexII'
_diffrn_measurement_method 'CCD rotation images, thin slices'
_diffrn_radiation_monochromator graphite
_diffrn_radiation_source 'fine-focus sealed tube'
_diffrn_radiation_type MoK\a
_diffrn_radiation_wavelength 0.71073
_diffrn_reflns_av_R_equivalents 0.0000
_diffrn_reflns_av_sigmaI/netI 0.0421
_diffrn_reflns_limit_h_max 23
_diffrn_reflns_limit_h_min -24
_diffrn_reflns_limit_k_max 17
_diffrn_reflns_limit_k_min 0
_diffrn_reflns_limit_l_max 19
_diffrn_reflns_limit_l_min 0
_diffrn_reflns_number 7358
_diffrn_reflns_theta_full 28.00
_diffrn_reflns_theta_max 28.00
_diffrn_reflns_theta_min 2.23
_exptl_absorpt_coefficient_mu 8.991
_exptl_absorpt_correction_T_max 0.7150
_exptl_absorpt_correction_T_min 0.2424
_exptl_absorpt_correction_type empirical
_exptl_absorpt_process_details 'Sadabs 2009/2, Bruker AXS, 2009'
_exptl_crystal_colour colourless
_exptl_crystal_density_diffrn 2.178
_exptl_crystal_density_method 'not measured'
_exptl_crystal_description plate
_exptl_crystal_F_000 2064
_exptl_crystal_size_max 0.22
_exptl_crystal_size_mid 0.14
_exptl_crystal_size_min 0.04
_refine_diff_density_max 3.007
_refine_diff_density_min -1.702
_refine_diff_density_rms 0.165
_refine_ls_extinction_method none
_refine_ls_goodness_of_fit_ref 1.029
_refine_ls_hydrogen_treatment constr
_refine_ls_matrix_type full
_refine_ls_number_parameters 229
_refine_ls_number_reflns 7367
_refine_ls_number_restraints 30
_refine_ls_restrained_S_all 1.043
_refine_ls_R_factor_all 0.0437
_refine_ls_R_factor_gt 0.0327
_refine_ls_shift/su_max 0.001
_refine_ls_shift/su_mean 0.000
_refine_ls_structure_factor_coef Fsqd
_refine_ls_weighting_details 'calc w=1/[\s^2^(Fo^2^)+(0.0289P)^2^+21.6026P] where P=(Fo^2^+2Fc^2^)/3'
_refine_ls_weighting_scheme calc
_refine_ls_wR_factor_gt 0.0743
_refine_ls_wR_factor_ref 0.0797
_reflns_number_gt 6165
_reflns_number_total 7367
_reflns_threshold_expression >2sigma(I)
_cod_data_source_file ic502751s_si_002.cif
_cod_data_source_block 13
_cod_depositor_comments 'Adding full bibliography for 4343349--4343359.cif.'
_cod_original_cell_volume 3330.9(9)
_cod_original_sg_symbol_H-M 'C 2/m'
_cod_database_code 4343354
_shelx_f_squared_multiplier 1.000

loop_
_symmetry_equiv_pos_as_xyz
'x, y, z'
'-x, y, -z'
'x+1/2, y+1/2, z'
'-x+1/2, y+1/2, -z'
'-x, -y, -z'
'x, -y, z'
'-x+1/2, -y+1/2, -z'
'x+1/2, -y+1/2, z'

loop_
_atom_site_label
_atom_site_type_symbol
_atom_site_fract_x
_atom_site_fract_y
_atom_site_fract_z
_atom_site_U_iso_or_equiv
_atom_site_adp_type
_atom_site_occupancy
_atom_site_symmetry_multiplicity
_atom_site_calc_flag
_atom_site_refinement_flags
C2 C 0.3597(3) 0.3453(4) 0.5692(3) 0.0274(8) Uani 1 1 d U
C4 C 0.3424(3) 0.1865(4) 0.5055(4) 0.0367(9) Uani 1 1 d U
H4A H 0.3356 0.1322 0.4602 0.044 Uiso 1 1 calc R
C5 C 0.3454(3) 0.1778(4) 0.5988(4) 0.0392(13) Uani 1 1 d .
H5A H 0.3411 0.1162 0.6322 0.047 Uiso 1 1 calc R
C6 C 0.3655(3) 0.2999(4) 0.7383(3) 0.0246(9) Uani 1 1 d .
H6A H 0.3553 0.3738 0.7451 0.029 Uiso 1 1 calc R
H6B H 0.3284 0.2599 0.7620 0.029 Uiso 1 1 calc R
C7 C 0.3491(3) 0.3319(5) 0.3935(4) 0.0386(9) Uani 1 1 d U
H7A H 0.3271 0.4019 0.3883 0.046 Uiso 1 1 calc R
H7B H 0.3157 0.2889 0.3430 0.046 Uiso 1 1 calc R
C8 C 0.4248(4) 0.3373(7) 0.3767(5) 0.0622(15) Uani 1 1 d U
H8A H 0.4481 0.2688 0.3852 0.075 Uiso 1 1 calc R
H8B H 0.4568 0.3852 0.4226 0.075 Uiso 1 1 calc R
H8C H 0.4200 0.3614 0.3113 0.075 Uiso 1 1 calc R
C10 C 0.4981(2) 0.3447(4) 0.8245(3) 0.0197(9) Uani 1 1 d .
C12 C 0.5421(3) 0.1846(4) 0.8664(4) 0.0311(11) Uani 1 1 d .
H12A H 0.5759 0.1301 0.8926 0.037 Uiso 1 1 calc R
C13 C 0.4675(3) 0.1761(4) 0.8205(4) 0.0322(11) Uani 1 1 d .
H13A H 0.4386 0.1146 0.8080 0.039 Uiso 1 1 calc R
C14 C 0.6354(3) 0.3286(4) 0.9131(3) 0.0285(10) Uani 1 1 d .
H14A H 0.6408 0.3968 0.8853 0.034 Uiso 1 1 calc R
H14B H 0.6738 0.2822 0.8991 0.034 Uiso 1 1 calc R
C15 C 0.6499(3) 0.3390(5) 1.0192(4) 0.0447(14) Uani 1 1 d .
H15A H 0.6492 0.2708 1.0476 0.054 Uiso 1 1 calc R
H15B H 0.6105 0.3821 1.0334 0.054 Uiso 1 1 calc R
H15C H 0.6995 0.3708 1.0461 0.054 Uiso 1 1 calc R
N1 N 0.3560(2) 0.2759(3) 0.6369(3) 0.0255(8) Uani 1 1 d .
N3 N 0.3510(2) 0.2888(3) 0.4882(3) 0.0329(7) Uani 1 1 d U
N9 N 0.4417(2) 0.2757(3) 0.7956(3) 0.0229(8) Uani 1 1 d .
N11 N 0.5594(2) 0.2879(3) 0.8675(3) 0.0248(8) Uani 1 1 d .
F9 F 0.2963(2) 0.5000 0.2251(3) 0.0382(10) Uani 1 2 d S
F5 F 0.3253(3) 0.0000 1.1452(3) 0.0457(12) Uani 1 2 d S
F7 F 0.2389(2) 0.5000 0.0661(3) 0.0327(9) Uani 1 2 d S
F10 F 0.1816(3) 0.5000 0.2545(4) 0.0487(12) Uani 1 2 d S
F4 F 0.2221(2) 0.0000 1.2029(3) 0.0397(10) Uani 1 2 d S
F3 F 0.2973(3) 0.0000 1.3539(3) 0.0546(14) Uani 1 2 d S
F2 F 0.4002(3) 0.0000 1.2960(4) 0.0611(15) Uani 1 2 d S
F8 F 0.1243(2) 0.5000 0.0967(4) 0.0500(12) Uani 1 2 d S
F6 F 0.21044(19) 0.6227(2) 0.1618(3) 0.0451(8) Uani 1 1 d .
F1 F 0.31063(19) -0.1231(2) 1.2491(2) 0.0457(8) Uani 1 1 d .
P1 P 0.31155(10) 0.0000 1.24838(13) 0.0253(3) Uani 1 2 d S
P2 P 0.21028(10) 0.5000 0.15958(14) 0.0291(4) Uani 1 2 d S
Au1 Au 0.365548(13) 0.5000 0.576701(17) 0.02218(7) Uani 1 2 d S
Au2 Au 0.494594(12) 0.5000 0.817731(17) 0.01998(7) Uani 1 2 d S

loop_
_atom_site_aniso_label
_atom_site_aniso_U_11
_atom_site_aniso_U_22
_atom_site_aniso_U_33
_atom_site_aniso_U_23
_atom_site_aniso_U_13
_atom_site_aniso_U_12
C2 0.0291(17) 0.0333(19) 0.0207(17) -0.0059(15) 0.0082(15) 0.0000(15)
C4 0.0412(19) 0.0370(19) 0.0291(18) -0.0096(17) 0.0047(16) -0.0027(17)
C5 0.045(3) 0.029(3) 0.043(3) -0.007(2) 0.010(3) -0.007(2)
C6 0.020(2) 0.031(2) 0.023(2) -0.004(2) 0.0067(18) -0.0032(19)
C7 0.0400(18) 0.049(2) 0.0260(17) -0.0053(16) 0.0086(16) -0.0020(17)
C8 0.055(3) 0.090(3) 0.042(3) 0.006(3) 0.013(2) -0.002(3)
C10 0.021(2) 0.023(2) 0.017(2) 0.0013(15) 0.008(2) 0.0000(15)
C12 0.030(2) 0.024(2) 0.039(3) 0.003(2) 0.008(2) -0.002(2)
C13 0.027(2) 0.024(2) 0.045(3) -0.004(2) 0.009(2) 0.0003(19)
C14 0.024(2) 0.032(3) 0.030(3) 0.003(2) 0.007(2) 0.0003(19)
C15 0.046(3) 0.048(3) 0.034(3) 0.006(3) 0.001(3) -0.009(3)
N1 0.0271(19) 0.0250(19) 0.0242(19) -0.0025(16) 0.0066(16) -0.0029(16)
N3 0.0357(14) 0.0382(15) 0.0243(14) -0.0071(13) 0.0069(12) -0.0014(13)
N9 0.0213(18) 0.0212(18) 0.027(2) -0.0003(16) 0.0076(16) -0.0009(15)
N11 0.0201(18) 0.024(2) 0.031(2) 0.0052(17) 0.0084(17) -0.0005(15)
F9 0.036(2) 0.051(3) 0.025(2) 0.000 0.0047(18) 0.000
F5 0.050(3) 0.059(3) 0.035(2) 0.000 0.023(2) 0.000
F7 0.029(2) 0.044(2) 0.025(2) 0.000 0.0071(17) 0.000
F10 0.052(3) 0.053(3) 0.046(3) 0.000 0.021(2) 0.000
F4 0.030(2) 0.040(2) 0.050(3) 0.000 0.012(2) 0.000
F3 0.087(4) 0.049(3) 0.034(3) 0.000 0.028(3) 0.000
F2 0.036(3) 0.076(4) 0.064(4) 0.000 0.001(3) 0.000
F8 0.022(2) 0.066(3) 0.059(3) 0.000 0.006(2) 0.000
F6 0.0501(19) 0.0317(17) 0.062(2) -0.0014(16) 0.0296(17) 0.0032(14)
F1 0.059(2) 0.0252(15) 0.053(2) 0.0045(15) 0.0153(17) 0.0057(15)
P1 0.0283(8) 0.0264(8) 0.0223(9) 0.000 0.0087(7) 0.000
P2 0.0264(9) 0.0313(9) 0.0338(10) 0.000 0.0152(8) 0.000
Au1 0.02171(13) 0.02828(14) 0.01683(12) 0.000 0.00573(10) 0.000
Au2 0.02004(12) 0.02140(12) 0.01943(12) 0.000 0.00694(10) 0.000

loop_
_atom_type_symbol
_atom_type_description
_atom_type_scat_dispersion_real
_atom_type_scat_dispersion_imag
_atom_type_scat_source
C C 0.0033 0.0016 'International Tables Vol C Tables 4.2.6.8 and 6.1.1.4'
H H 0.0000 0.0000 'International Tables Vol C Tables 4.2.6.8 and 6.1.1.4'
Au Au -2.0133 8.8022 'International Tables Vol C Tables 4.2.6.8 and 6.1.1.4'
F F 0.0171 0.0103 'International Tables Vol C Tables 4.2.6.8 and 6.1.1.4'
N N 0.0061 0.0033 'International Tables Vol C Tables 4.2.6.8 and 6.1.1.4'
P P 0.1023 0.0942 'International Tables Vol C Tables 4.2.6.8 and 6.1.1.4'

loop_
_geom_angle_atom_site_label_1
_geom_angle_atom_site_label_2
_geom_angle_atom_site_label_3
_geom_angle
_geom_angle_site_symmetry_1
_geom_angle_site_symmetry_3
N1 C2 N3 104.5(4) . .
N1 C2 Au1 129.8(3) . .
N3 C2 Au1 125.4(4) . .
C5 C4 N3 106.9(5) . .
C5 C4 H4A 126.6 . .
N3 C4 H4A 126.6 . .
C4 C5 N1 106.7(5) . .
C4 C5 H5A 126.7 . .
N1 C5 H5A 126.7 . .
N9 C6 N1 111.1(4) . .
N9 C6 H6A 109.4 . .
N1 C6 H6A 109.4 . .
N9 C6 H6B 109.4 . .
N1 C6 H6B 109.4 . .
H6A C6 H6B 108.0 . .
N3 C7 C8 112.8(5) . .
N3 C7 H7A 109.0 . .
C8 C7 H7A 109.0 . .
N3 C7 H7B 109.0 . .
C8 C7 H7B 109.0 . .
H7A C7 H7B 107.8 . .
C7 C8 H8A 109.5 . .
C7 C8 H8B 109.5 . .
H8A C8 H8B 109.5 . .
C7 C8 H8C 109.5 . .
H8A C8 H8C 109.5 . .
H8B C8 H8C 109.5 . .
N9 C10 N11 104.6(4) . .
N9 C10 Au2 129.7(3) . .
N11 C10 Au2 125.6(3) . .
C13 C12 N11 106.5(4) . .
C13 C12 H12A 126.7 . .
N11 C12 H12A 126.7 . .
C12 C13 N9 106.2(4) . .
C12 C13 H13A 126.9 . .
N9 C13 H13A 126.9 . .
N11 C14 C15 112.1(4) . .
N11 C14 H14A 109.2 . .
C15 C14 H14A 109.2 . .
N11 C14 H14B 109.2 . .
C15 C14 H14B 109.2 . .
H14A C14 H14B 107.9 . .
C14 C15 H15A 109.5 . .
C14 C15 H15B 109.5 . .
H15A C15 H15B 109.5 . .
C14 C15 H15C 109.5 . .
H15A C15 H15C 109.5 . .
H15B C15 H15C 109.5 . .
C2 N1 C5 110.8(4) . .
C2 N1 C6 124.9(4) . .
C5 N1 C6 124.2(4) . .
C2 N3 C4 111.1(4) . .
C2 N3 C7 124.5(5) . .
C4 N3 C7 124.3(4) . .
C10 N9 C13 111.1(4) . .
C10 N9 C6 124.8(4) . .
C13 N9 C6 123.8(4) . .
C10 N11 C12 111.6(4) . .
C10 N11 C14 125.4(4) . .
C12 N11 C14 123.0(4) . .
F5 P1 F2 90.1(3) . .
F5 P1 F4 91.2(3) . .
F2 P1 F4 178.7(3) . .
F5 P1 F1 90.65(14) . .
F2 P1 F1 90.48(14) . .
F4 P1 F1 89.50(14) . .
F5 P1 F1 90.64(14) . 6
F2 P1 F1 90.49(14) . 6
F4 P1 F1 89.50(14) . 6
F1 P1 F1 178.4(3) . 6
F5 P1 F3 179.9(3) . .
F2 P1 F3 90.0(3) . .
F4 P1 F3 88.7(3) . .
F1 P1 F3 89.35(14) . .
F1 P1 F3 89.36(14) 6 .
F7 P2 F8 91.1(3) . .
F7 P2 F6 91.04(14) . .
F8 P2 F6 90.44(14) . .
F7 P2 F6 91.04(14) . 6_565
F8 P2 F6 90.44(14) . 6_565
F6 P2 F6 177.7(3) . 6_565
F7 P2 F10 179.8(3) . .
F8 P2 F10 89.1(3) . .
F6 P2 F10 88.96(14) . .
F6 P2 F10 88.96(14) 6_565 .
F7 P2 F9 90.2(2) . .
F8 P2 F9 178.7(3) . .
F6 P2 F9 89.53(15) . .
F6 P2 F9 89.54(15) 6_565 .
F10 P2 F9 89.6(3) . .
C2 Au1 C2 172.6(3) . 6_565
C10 Au2 C10 174.3(2) . 6_565

loop_
_geom_bond_atom_site_label_1
_geom_bond_atom_site_label_2
_geom_bond_distance
_geom_bond_site_symmetry_2
C2 N1 1.349(6) .
C2 N3 1.356(6) .
C2 Au1 2.017(5) .
C4 C5 1.344(8) .
C4 N3 1.371(7) .
C4 H4A 0.9500 .
C5 N1 1.383(6) .
C5 H5A 0.9500 .
C6 N9 1.454(6) .
C6 N1 1.465(6) .
C6 H6A 0.9900 .
C6 H6B 0.9900 .
C7 N3 1.475(7) .
C7 C8 1.478(8) .
C7 H7A 0.9900 .
C7 H7B 0.9900 .
C8 H8A 0.9800 .
C8 H8B 0.9800 .
C8 H8C 0.9800 .
C10 N9 1.348(5) .
C10 N11 1.350(5) .
C10 Au2 2.022(5) .
C12 C13 1.353(7) .
C12 N11 1.379(6) .
C12 H12A 0.9500 .
C13 N9 1.392(6) .
C13 H13A 0.9500 .
C14 N11 1.469(6) .
C14 C15 1.494(7) .
C14 H14A 0.9900 .
C14 H14B 0.9900 .
C15 H15A 0.9800 .
C15 H15B 0.9800 .
C15 H15C 0.9800 .
F9 P2 1.606(5) .
F5 P1 1.583(5) .
F7 P2 1.582(4) .
F10 P2 1.602(5) .
F4 P1 1.594(4) .
F3 P1 1.621(5) .
F2 P1 1.584(5) .
F8 P2 1.592(5) .
F6 P2 1.597(3) .
F1 P1 1.601(3) .
P1 F1 1.601(3) 6
P2 F6 1.597(3) 6_565
Au1 C2 2.017(5) 6_565
Au2 C10 2.022(5) 6_565

loop_
_geom_torsion_atom_site_label_1
_geom_torsion_atom_site_label_2
_geom_torsion_atom_site_label_3
_geom_torsion_atom_site_label_4
_geom_torsion
_geom_torsion_site_symmetry_4
N3 C4 C5 N1 -0.1(6) .
N11 C12 C13 N9 -0.3(6) .
N3 C2 N1 C5 0.3(5) .
Au1 C2 N1 C5 174.2(4) .
N3 C2 N1 C6 177.5(4) .
Au1 C2 N1 C6 -8.5(7) .
C4 C5 N1 C2 -0.1(6) .
C4 C5 N1 C6 -177.4(4) .
N9 C6 N1 C2 -99.2(5) .
N9 C6 N1 C5 77.6(6) .
N1 C2 N3 C4 -0.3(5) .
Au1 C2 N3 C4 -174.6(4) .
N1 C2 N3 C7 178.3(4) .
Au1 C2 N3 C7 3.9(7) .
C5 C4 N3 C2 0.2(6) .
C5 C4 N3 C7 -178.4(5) .
C8 C7 N3 C2 90.3(7) .
C8 C7 N3 C4 -91.4(7) .
N11 C10 N9 C13 0.2(5) .
Au2 C10 N9 C13 -175.2(3) .
N11 C10 N9 C6 -174.6(4) .
Au2 C10 N9 C6 10.0(6) .
C12 C13 N9 C10 0.1(6) .
C12 C13 N9 C6 175.0(4) .
N1 C6 N9 C10 99.0(5) .
N1 C6 N9 C13 -75.2(6) .
N9 C10 N11 C12 -0.4(5) .
Au2 C10 N11 C12 175.2(3) .
N9 C10 N11 C14 -178.6(4) .
Au2 C10 N11 C14 -3.0(6) .
C13 C12 N11 C10 0.5(6) .
C13 C12 N11 C14 178.7(4) .
C15 C14 N11 C10 97.6(6) .
C15 C14 N11 C12 -80.4(6) .
N1 C2 Au1 C2 -126.7(18) 6_565
N3 C2 Au1 C2 46(2) 6_565
N9 C10 Au2 C10 137.1(19) 6_565
N11 C10 Au2 C10 -37(2) 6_565
